data_2217296
loop_
_publ_author_name
'Srinivasan, Bikshandarkoil R. '
'N\"ather, Christian'
'Naik, Ashish R.'
'Bensch, Wolfgang'

_publ_section_title
;
 Bis(isopropylammonium) tetrasulfidomolybdate(VI)
;
_journal_coeditor_code SI2062
_journal_issue 1
_journal_name_full 'Acta Crystallographica Section E'
_journal_page_first m66
_journal_page_last m67
_journal_paper_doi 10.1107/S1600536807063337
_journal_volume 64
_journal_year 2008
_chemical_formula_iupac '(C3 H10 N)2 [Mo S4]'
_chemical_formula_moiety '2(C3 H10 N +), Mo S4 2-'
_chemical_formula_sum 'C6 H20 Mo N2 S4'
_chemical_formula_weight 344.42
_chemical_name_systematic
;
Bis(isopropylammonium) tetrasulfidomolybdate(VI)
;
_space_group_IT_number 15
_symmetry_cell_setting monoclinic
_symmetry_space_group_name_Hall '-C 2yc'
_symmetry_space_group_name_H-M 'C 1 2/c 1'
_atom_sites_solution_hydrogens geom
_atom_sites_solution_primary direct
_atom_sites_solution_secondary difmap
_audit_creation_method SHELXL-97
_cell_angle_alpha 90.00
_cell_angle_beta 110.076(8)
_cell_angle_gamma 90.00
_cell_formula_units_Z 8
_cell_length_a 20.2640(14)
_cell_length_b 13.9118(12)
_cell_length_c 11.0933(8)
_cell_measurement_reflns_used 8000
_cell_measurement_temperature 170(2)
_cell_measurement_theta_max 28.0
_cell_measurement_theta_min 12.5
_cell_volume 2937.3(4)
_computing_cell_refinement 'IPDS Program Package'
_computing_data_collection 'IPDS Program Package (Stoe & Cie, 1998)'
_computing_data_reduction 'IPDS Program Package'
_computing_molecular_graphics 'DIAMOND (Brandenburg, 1999)'
_computing_publication_material 'CIFTAB in SHELXTL (Bruker, 1998)'
_computing_structure_refinement 'SHELXL97 (Sheldrick, 1997)'
_computing_structure_solution 'SHELXS97 (Sheldrick, 1997)'
_diffrn_ambient_temperature 170(2)
_diffrn_measured_fraction_theta_full 0.969
_diffrn_measured_fraction_theta_max 0.969
_diffrn_measurement_device_type 'STOE IPDS 1'
_diffrn_measurement_method 'Phi Scan '
_diffrn_radiation_monochromator graphite
_diffrn_radiation_source 'fine-focus sealed tube'
_diffrn_radiation_type MoK\a
_diffrn_radiation_wavelength 0.71073
_diffrn_reflns_av_R_equivalents 0.0249
_diffrn_reflns_av_sigmaI/netI 0.0188
_diffrn_reflns_limit_h_max 25
_diffrn_reflns_limit_h_min -23
_diffrn_reflns_limit_k_max 17
_diffrn_reflns_limit_k_min -17
_diffrn_reflns_limit_l_max 14
_diffrn_reflns_limit_l_min -13
_diffrn_reflns_number 10806
_diffrn_reflns_theta_full 27.10
_diffrn_reflns_theta_max 27.10
_diffrn_reflns_theta_min 2.38
_diffrn_standards_decay_% 0
_diffrn_standards_number 0
_exptl_absorpt_coefficient_mu 1.430
_exptl_absorpt_correction_T_max 0.8295
_exptl_absorpt_correction_T_min 0.7558
_exptl_absorpt_correction_type numerical
_exptl_absorpt_process_details '(X-SHAPE; Stoe & Cie, 1998)'
_exptl_crystal_colour red
_exptl_crystal_density_diffrn 1.558
_exptl_crystal_density_method 'not measured'
_exptl_crystal_description needle
_exptl_crystal_F_000 1408
_exptl_crystal_size_max 0.13
_exptl_crystal_size_mid 0.1
_exptl_crystal_size_min 0.08
_refine_diff_density_max 0.641
_refine_diff_density_min -0.716
_refine_ls_extinction_coef 0.00132(18)
_refine_ls_extinction_expression Fc^*^=kFc[1+0.001xFc^2^\l^3^/sin(2\q)]^-1/4^
_refine_ls_extinction_method SHELXL
_refine_ls_goodness_of_fit_ref 1.028
_refine_ls_hydrogen_treatment constr
_refine_ls_matrix_type full
_refine_ls_number_parameters 125
_refine_ls_number_reflns 3134
_refine_ls_number_restraints 0
_refine_ls_restrained_S_all 1.028
_refine_ls_R_factor_all 0.0323
_refine_ls_R_factor_gt 0.0264
_refine_ls_shift/su_max 0.001
_refine_ls_shift/su_mean 0.000
_refine_ls_structure_factor_coef Fsqd
_refine_ls_weighting_details 'calc w=1/[\s^2^(Fo^2^)+(0.0498P)^2^+0.8301P] where P=(Fo^2^+2Fc^2^)/3'
_refine_ls_weighting_scheme calc
_refine_ls_wR_factor_gt 0.0690
_refine_ls_wR_factor_ref 0.0714
_reflns_number_gt 2716
_reflns_number_total 3134
_reflns_threshold_expression >2sigma(I)
_cod_data_source_file si2062.cif
_cod_data_source_block I
_cod_original_sg_symbol_H-M 'C 2/c'
_cod_database_code 2217296
_cod_database_fobs_code 2217296

loop_
_symmetry_equiv_pos_as_xyz
'x, y, z'
'-x, y, -z+1/2'
'x+1/2, y+1/2, z'
'-x+1/2, y+1/2, -z+1/2'
'-x, -y, -z'
'x, -y, z-1/2'
'-x+1/2, -y+1/2, -z'
'x+1/2, -y+1/2, z-1/2'

loop_
_atom_site_type_symbol
_atom_site_label
_atom_site_fract_x
_atom_site_fract_y
_atom_site_fract_z
_atom_site_U_iso_or_equiv
_atom_site_adp_type
_atom_site_calc_flag
_atom_site_refinement_flags
_atom_site_occupancy
Mo Mo 0.277534(8) 0.660872(11) 0.763180(16) 0.01395(9) Uani d . 1
S S1 0.16255(3) 0.66070(4) 0.71330(6) 0.02148(14) Uani d . 1
S S2 0.32646(3) 0.64606(4) 0.96951(5) 0.02172(14) Uani d . 1
S S3 0.31057(3) 0.79621(4) 0.70333(5) 0.02302(14) Uani d . 1
S S4 0.31079(3) 0.53985(4) 0.66851(6) 0.02458(14) Uani d . 1
N N1 0.34948(9) 0.61362(13) 0.41696(19) 0.0219(4) Uani d . 1
H H1N1 0.3314 0.6038 0.4805 0.033 Uiso calc R 1
H H2N1 0.3318 0.5690 0.3541 0.033 Uiso calc R 1
H H3N1 0.3376 0.6735 0.3835 0.033 Uiso calc R 1
C C1 0.42792(12) 0.60477(18) 0.4708(3) 0.0292(6) Uani d . 1
H H1 0.4404 0.5389 0.5075 0.035 Uiso calc R 1
C C2 0.45832(14) 0.61919(19) 0.3658(3) 0.0346(6) Uani d . 1
H H2A 0.4421 0.5676 0.3023 0.052 Uiso calc R 1
H H2B 0.5097 0.6180 0.4027 0.052 Uiso calc R 1
H H2C 0.4429 0.6814 0.3241 0.052 Uiso calc R 1
C C3 0.45457(18) 0.6778(3) 0.5776(3) 0.0557(10) Uani d . 1
H H3A 0.4450 0.7428 0.5417 0.084 Uiso calc R 1
H H3B 0.5053 0.6695 0.6204 0.084 Uiso calc R 1
H H3C 0.4306 0.6684 0.6400 0.084 Uiso calc R 1
N N2 0.17411(10) 0.40310(14) 0.51513(19) 0.0247(4) Uani d . 1
H H1N2 0.1828 0.3534 0.5719 0.037 Uiso calc R 1
H H2N2 0.2062 0.4506 0.5478 0.037 Uiso calc R 1
H H3N2 0.1773 0.3820 0.4397 0.037 Uiso calc R 1
C C4 0.10154(11) 0.44146(15) 0.4922(2) 0.0197(4) Uani d . 1
H H4 0.0987 0.4646 0.5756 0.024 Uiso calc R 1
C C5 0.08879(15) 0.52564(17) 0.4005(3) 0.0323(6) Uani d . 1
H H5A 0.0933 0.5043 0.3195 0.048 Uiso calc R 1
H H5B 0.1234 0.5761 0.4386 0.048 Uiso calc R 1
H H5C 0.0414 0.5510 0.3842 0.048 Uiso calc R 1
C C6 0.04982(13) 0.35982(18) 0.4430(3) 0.0307(6) Uani d . 1
H H6A 0.0022 0.3828 0.4303 0.046 Uiso calc R 1
H H6B 0.0616 0.3073 0.5057 0.046 Uiso calc R 1
H H6C 0.0522 0.3366 0.3612 0.046 Uiso calc R 1

loop_
_atom_site_aniso_label
_atom_site_aniso_U_11
_atom_site_aniso_U_22
_atom_site_aniso_U_33
_atom_site_aniso_U_12
_atom_site_aniso_U_13
_atom_site_aniso_U_23
Mo 0.01492(12) 0.01177(12) 0.01591(12) -0.00135(6) 0.00626(8) 0.00189(6)
S1 0.0147(3) 0.0242(3) 0.0243(3) -0.00166(18) 0.0051(2) 0.0059(2)
S2 0.0215(3) 0.0247(3) 0.0167(3) -0.0033(2) 0.0038(2) 0.00321(19)
S3 0.0266(3) 0.0171(3) 0.0275(3) -0.0053(2) 0.0121(2) 0.0054(2)
S4 0.0337(3) 0.0184(3) 0.0257(3) 0.0004(2) 0.0154(3) -0.0027(2)
N1 0.0182(9) 0.0205(9) 0.0258(10) -0.0003(7) 0.0060(8) 0.0033(7)
C1 0.0181(11) 0.0290(12) 0.0371(14) 0.0021(9) 0.0049(10) 0.0151(10)
C2 0.0260(12) 0.0357(14) 0.0461(16) -0.0012(10) 0.0174(12) -0.0046(12)
C3 0.0378(17) 0.103(3) 0.0258(14) -0.0309(17) 0.0098(13) -0.0058(16)
N2 0.0184(9) 0.0315(10) 0.0242(10) -0.0023(8) 0.0073(8) 0.0044(8)
C4 0.0190(10) 0.0219(10) 0.0211(10) -0.0015(8) 0.0107(9) -0.0011(8)
C5 0.0462(15) 0.0203(11) 0.0348(13) 0.0051(10) 0.0195(12) 0.0037(10)
C6 0.0205(11) 0.0278(12) 0.0444(15) -0.0041(9) 0.0118(11) 0.0000(11)

loop_
_atom_type_symbol
_atom_type_description
_atom_type_scat_dispersion_real
_atom_type_scat_dispersion_imag
_atom_type_scat_source
C C 0.0033 0.0016 'International Tables Vol C Tables 4.2.6.8 and 6.1.1.4'
H H 0.0000 0.0000 'International Tables Vol C Tables 4.2.6.8 and 6.1.1.4'
N N 0.0061 0.0033 'International Tables Vol C Tables 4.2.6.8 and 6.1.1.4'
S S 0.1246 0.1234 'International Tables Vol C Tables 4.2.6.8 and 6.1.1.4'
Mo Mo -1.6832 0.6857 'International Tables Vol C Tables 4.2.6.8 and 6.1.1.4'

loop_
_geom_angle_atom_site_label_1
_geom_angle_atom_site_label_2
_geom_angle_atom_site_label_3
_geom_angle
_geom_angle_publ_flag
S2 Mo S3 109.08(2) y
S2 Mo S1 109.02(3) y
S3 Mo S1 109.51(2) y
S2 Mo S4 109.01(2) y
S3 Mo S4 109.78(2) y
S1 Mo S4 110.42(2) y
C1 N1 H1N1 109.5 ?
C1 N1 H2N1 109.5 ?
H1N1 N1 H2N1 109.5 ?
C1 N1 H3N1 109.5 ?
H1N1 N1 H3N1 109.5 ?
H2N1 N1 H3N1 109.5 ?
N1 C1 C2 109.9(2) ?
N1 C1 C3 107.5(2) ?
C2 C1 C3 112.7(2) ?
N1 C1 H1 108.9 ?
C2 C1 H1 108.9 ?
C3 C1 H1 108.9 ?
C1 C2 H2A 109.5 ?
C1 C2 H2B 109.5 ?
H2A C2 H2B 109.5 ?
C1 C2 H2C 109.5 ?
H2A C2 H2C 109.5 ?
H2B C2 H2C 109.5 ?
C1 C3 H3A 109.5 ?
C1 C3 H3B 109.5 ?
H3A C3 H3B 109.5 ?
C1 C3 H3C 109.5 ?
H3A C3 H3C 109.5 ?
H3B C3 H3C 109.5 ?
C4 N2 H1N2 109.5 ?
C4 N2 H2N2 109.5 ?
H1N2 N2 H2N2 109.5 ?
C4 N2 H3N2 109.5 ?
H1N2 N2 H3N2 109.5 ?
H2N2 N2 H3N2 109.5 ?
N2 C4 C5 108.67(19) ?
N2 C4 C6 108.12(18) ?
C5 C4 C6 113.6(2) ?
N2 C4 H4 108.8 ?
C5 C4 H4 108.8 ?
C6 C4 H4 108.8 ?
C4 C5 H5A 109.5 ?
C4 C5 H5B 109.5 ?
H5A C5 H5B 109.5 ?
C4 C5 H5C 109.5 ?
H5A C5 H5C 109.5 ?
H5B C5 H5C 109.5 ?
C4 C6 H6A 109.5 ?
C4 C6 H6B 109.5 ?
H6A C6 H6B 109.5 ?
C4 C6 H6C 109.5 ?
H6A C6 H6C 109.5 ?
H6B C6 H6C 109.5 ?

loop_
_geom_bond_atom_site_label_1
_geom_bond_atom_site_label_2
_geom_bond_distance
_geom_bond_publ_flag
Mo S2 2.1695(6) y
Mo S3 2.1769(5) y
Mo S1 2.2023(6) y
Mo S4 2.2085(6) y
N1 C1 1.499(3) ?
N1 H1N1 0.9100 ?
N1 H2N1 0.9100 ?
N1 H3N1 0.9100 ?
C1 C2 1.506(4) ?
C1 C3 1.513(4) ?
C1 H1 1.0000 ?
C2 H2A 0.9800 ?
C2 H2B 0.9800 ?
C2 H2C 0.9800 ?
C3 H3A 0.9800 ?
C3 H3B 0.9800 ?
C3 H3C 0.9800 ?
N2 C4 1.502(3) ?
N2 H1N2 0.9100 ?
N2 H2N2 0.9100 ?
N2 H3N2 0.9100 ?
C4 C5 1.514(3) ?
C4 C6 1.514(3) ?
C4 H4 1.0000 ?
C5 H5A 0.9800 ?
C5 H5B 0.9800 ?
C5 H5C 0.9800 ?
C6 H6A 0.9800 ?
C6 H6B 0.9800 ?
C6 H6C 0.9800 ?

loop_
_geom_hbond_atom_site_label_D
_geom_hbond_atom_site_label_H
_geom_hbond_atom_site_label_A
_geom_hbond_site_symmetry_A
_geom_hbond_distance_DH
_geom_hbond_distance_HA
_geom_hbond_distance_DA
_geom_hbond_angle_DHA
N1 H1N1 S4 . 0.91 2.43 3.310(2) 162
N1 H2N1 S4 6_565 0.91 2.47 3.359(2) 165
N1 H3N1 S1 7_566 0.91 2.54 3.4297(19) 165
N1 H3N1 S3 7_566 0.91 2.85 3.3019(19) 112
N2 H1N2 S3 4_546 0.91 2.58 3.376(2) 147
N2 H1N2 S2 4_546 0.91 2.92 3.580(2) 131
N2 H2N2 S4 . 0.91 2.43 3.309(2) 164
N2 H3N2 S1 6_565 0.91 2.50 3.393(2) 169
C2 H2A S4 6_565 0.98 2.97 3.759(3) 139
C5 H5B S3 7_566 0.98 2.98 3.639(6) 126

loop_
_cod_related_entry_id
_cod_related_entry_database
_cod_related_entry_code
1 ChemSpider 30655423
